data_7126222
loop_
_publ_author_name
'Do, Dinh Cao Huan'
'Protchenko, Andrey V.'
'Fuentes, M \'Angeles'
'Hicks, Jamie'
'Vasko, Petra'
'Aldridge, Simon'

_publ_section_title
;
 N-H cleavage vs. Werner complex formation: reactivity of cationic group
 14 tetrelenes towards amines.
;
_journal_issue 34
_journal_name_full 'Chemical communications (Cambridge, England)'
_journal_page_first 4684
_journal_page_last 4687
_journal_paper_doi 10.1039/d0cc00875c
_journal_volume 56
_journal_year 2020
_chemical_formula_moiety 'C16 Al F36 O4, C35 H58 N5 Si'
_chemical_formula_sum 'C51 H58 Al F36 N5 O4 Si'
_chemical_formula_weight 1544.09
_space_group_crystal_system triclinic
_space_group_IT_number 2
_space_group_name_Hall '-P 1'
_space_group_name_H-M_alt 'P -1'
_atom_sites_solution_hydrogens mixed
_audit_creation_method SHELXL-2018/3
_audit_update_record
;
2020-02-01 deposited with the CCDC.	2020-03-16 downloaded from the CCDC.
;
_cell_angle_alpha 82.558(4)
_cell_angle_beta 87.937(4)
_cell_angle_gamma 85.473(5)
_cell_formula_units_Z 2
_cell_length_a 11.1801(6)
_cell_length_b 14.7647(9)
_cell_length_c 20.0683(8)
_cell_measurement_reflns_used 4590
_cell_measurement_temperature 150(2)
_cell_measurement_theta_max 75.9990
_cell_measurement_theta_min 2.2210
_cell_volume 3273.4(3)
_computing_cell_refinement 'CrysAlisPro 1.171.39.46e (Rigaku OD, 2018)'
_computing_data_collection 'CrysAlisPro 1.171.39.46e (Rigaku OD, 2018)'
_computing_data_reduction 'CrysAlisPro 1.171.39.46e (Rigaku OD, 2018)'
_computing_structure_refinement 'SHELXL-2018/3 (Sheldrick, 2018)'
_computing_structure_solution 'SHELXT 2018/2 (Sheldrick, 2018)'
_diffrn_ambient_temperature 150(2)
_diffrn_detector_area_resol_mean 10.5035
_diffrn_measured_fraction_theta_full 0.998
_diffrn_measured_fraction_theta_max 0.974
_diffrn_measurement_device_type 'SuperNova, Dual, Cu at home/near, Atlas'
_diffrn_measurement_method '\w scans'
_diffrn_radiation_type CuK\a
_diffrn_radiation_wavelength 1.54184
_diffrn_reflns_av_R_equivalents 0.0722
_diffrn_reflns_av_unetI/netI 0.1168
_diffrn_reflns_Laue_measured_fraction_full 0.998
_diffrn_reflns_Laue_measured_fraction_max 0.974
_diffrn_reflns_limit_h_max 14
_diffrn_reflns_limit_h_min -13
_diffrn_reflns_limit_k_max 18
_diffrn_reflns_limit_k_min -18
_diffrn_reflns_limit_l_max 25
_diffrn_reflns_limit_l_min -15
_diffrn_reflns_number 27682
_diffrn_reflns_point_group_measured_fraction_full 0.998
_diffrn_reflns_point_group_measured_fraction_max 0.974
_diffrn_reflns_theta_full 67.684
_diffrn_reflns_theta_max 77.385
_diffrn_reflns_theta_min 2.221
_diffrn_source 'micro-focus sealed X-ray tube'
_exptl_absorpt_coefficient_mu 1.822
_exptl_absorpt_correction_T_max 1.00000
_exptl_absorpt_correction_T_min 0.30512
_exptl_absorpt_correction_type multi-scan
_exptl_absorpt_process_details
;
CrysAlisPro 1.171.39.46e (Rigaku Oxford Diffraction, 2018)
Empirical absorption correction using spherical harmonics,
 implemented in SCALE3 ABSPACK scaling algorithm.
;
_exptl_crystal_colour colourless
_exptl_crystal_density_diffrn 1.567
_exptl_crystal_description plate
_exptl_crystal_F_000 1564
_exptl_crystal_size_max 0.280
_exptl_crystal_size_mid 0.120
_exptl_crystal_size_min 0.030
_refine_diff_density_max 0.522
_refine_diff_density_min -0.377
_refine_diff_density_rms 0.082
_refine_ls_extinction_method none
_refine_ls_goodness_of_fit_ref 1.021
_refine_ls_hydrogen_treatment mixed
_refine_ls_matrix_type full
_refine_ls_number_parameters 901
_refine_ls_number_reflns 13555
_refine_ls_number_restraints 0
_refine_ls_restrained_S_all 1.021
_refine_ls_R_factor_all 0.1273
_refine_ls_R_factor_gt 0.0747
_refine_ls_shift/su_max 0.001
_refine_ls_shift/su_mean 0.000
_refine_ls_structure_factor_coef Fsqd
_refine_ls_weighting_details 'w=1/[\s^2^(Fo^2^)+(0.0989P)^2^] where P=(Fo^2^+2Fc^2^)/3'
_refine_ls_weighting_scheme calc
_refine_ls_wR_factor_gt 0.2003
_refine_ls_wR_factor_ref 0.2381
_reflns_Friedel_coverage 0.000
_reflns_number_gt 7629
_reflns_number_total 13555
_reflns_threshold_expression 'I > 2\s(I)'
_cod_data_source_file d0cc00875c2.cif
_cod_data_source_block 343hdjh19_a
_cod_depositor_comments 'Adding full bibliography for 7126216--7126223.cif.'
_cod_database_code 7126222
_shelx_shelxl_version_number 2018/3
_shelx_space_group_comment
;
The symmetry employed for this shelxl refinement is uniquely defined
by the following loop, which should always be used as a source of
symmetry information in preference to the above space-group names.
They are only intended as comments.
;
_shelx_estimated_absorpt_t_min 0.629
_shelx_estimated_absorpt_t_max 0.947

loop_
_space_group_symop_operation_xyz
'x, y, z'
'-x, -y, -z'

loop_
_atom_site_label
_atom_site_type_symbol
_atom_site_fract_x
_atom_site_fract_y
_atom_site_fract_z
_atom_site_U_iso_or_equiv
_atom_site_adp_type
_atom_site_occupancy
_atom_site_site_symmetry_order
_atom_site_calc_flag
_atom_site_refinement_flags_posn
_atom_site_refinement_flags_adp
_atom_site_refinement_flags_occupancy
_atom_site_disorder_assembly
_atom_site_disorder_group
Si1 Si 1.10452(10) 0.79579(8) 0.79387(5) 0.0293(2) Uani 1 1 d . . . . .
H1 H 1.222(5) 0.812(4) 0.797(2) 0.035 Uiso 1 1 d . U . . .
Al1 Al 0.49432(11) 0.65920(9) 0.29450(5) 0.0290(2) Uani 1 1 d . . . . .
F1 F 0.4144(4) 0.3903(3) 0.35615(18) 0.0724(11) Uani 1 1 d . . . . .
F2 F 0.4746(4) 0.3083(2) 0.2784(2) 0.0730(11) Uani 1 1 d . . . . .
F3 F 0.3217(3) 0.4079(3) 0.2626(2) 0.0666(10) Uani 1 1 d . . . . .
F4 F 0.6550(4) 0.3975(3) 0.34096(19) 0.0763(11) Uani 1 1 d . . . . .
F5 F 0.7132(3) 0.5064(3) 0.2689(2) 0.0662(10) Uani 1 1 d . . . . .
F6 F 0.6901(3) 0.3734(2) 0.23858(18) 0.0598(8) Uani 1 1 d . . . . .
F7 F 0.4017(3) 0.5351(3) 0.16641(15) 0.0606(9) Uani 1 1 d . . . . .
F8 F 0.5931(3) 0.5285(3) 0.15451(16) 0.0653(10) Uani 1 1 d . . . . .
F9 F 0.4986(3) 0.4061(3) 0.15740(17) 0.0606(9) Uani 1 1 d . . . . .
F10 F 0.7442(4) 0.6940(4) 0.1734(3) 0.0992(16) Uani 1 1 d . . . . .
F11 F 0.7351(4) 0.8083(3) 0.22952(18) 0.0814(14) Uani 1 1 d . . . . .
F12 F 0.7456(4) 0.8293(3) 0.12175(19) 0.0841(14) Uani 1 1 d . . . . .
F13 F 0.5302(5) 0.8568(4) 0.06094(17) 0.1043(19) Uani 1 1 d . . . . .
F14 F 0.5823(5) 0.7140(3) 0.07383(18) 0.0948(17) Uani 1 1 d . . . . .
F15 F 0.4044(4) 0.7608(4) 0.10217(18) 0.0917(16) Uani 1 1 d . . . . .
F16 F 0.5129(4) 0.8721(3) 0.26314(16) 0.0714(11) Uani 1 1 d . . . . .
F17 F 0.5679(4) 0.9466(3) 0.16941(19) 0.0779(12) Uani 1 1 d . . . . .
F18 F 0.3931(4) 0.8938(3) 0.1813(3) 0.0907(14) Uani 1 1 d . . . . .
F19 F 0.2820(4) 0.6028(3) 0.4366(2) 0.0906(15) Uani 1 1 d . . . . .
F20 F 0.2213(4) 0.5441(3) 0.3532(3) 0.0997(17) Uani 1 1 d . . . . .
F21 F 0.0982(3) 0.6245(3) 0.4093(2) 0.0770(12) Uani 1 1 d . . . . .
F22 F 0.1888(4) 0.7861(4) 0.23113(18) 0.0836(13) Uani 1 1 d . . . . .
F23 F 0.2444(3) 0.6453(3) 0.2322(2) 0.0800(13) Uani 1 1 d . . . . .
F24 F 0.0711(3) 0.6859(4) 0.2732(2) 0.0879(15) Uani 1 1 d . . . . .
F25 F 0.0762(3) 0.8059(3) 0.36388(19) 0.0641(9) Uani 1 1 d . . . . .
F26 F 0.2226(3) 0.7837(3) 0.43197(16) 0.0658(9) Uani 1 1 d . . . . .
F27 F 0.2445(4) 0.8632(2) 0.33684(19) 0.0667(10) Uani 1 1 d . . . . .
F28 F 0.6356(4) 0.7798(3) 0.49072(19) 0.0833(13) Uani 1 1 d . . . . .
F29 F 0.5409(5) 0.8246(3) 0.3995(2) 0.0865(14) Uani 1 1 d . . . . .
F30 F 0.4806(3) 0.7125(4) 0.46786(18) 0.0843(14) Uani 1 1 d . . . . .
F31 F 0.8473(3) 0.7034(4) 0.44865(19) 0.0909(16) Uani 1 1 d . . . . .
F32 F 0.7790(4) 0.8068(3) 0.36967(19) 0.0899(16) Uani 1 1 d . . . . .
F33 F 0.8456(3) 0.6740(4) 0.34647(18) 0.0811(14) Uani 1 1 d . . . . .
F34 F 0.7567(5) 0.5339(3) 0.4242(2) 0.0866(13) Uani 1 1 d . . . . .
F35 F 0.6808(5) 0.5946(3) 0.51092(17) 0.0906(15) Uani 1 1 d . . . . .
F36 F 0.5648(5) 0.5475(3) 0.44150(19) 0.0877(15) Uani 1 1 d . . . . .
O1 O 0.4782(3) 0.5444(2) 0.29012(14) 0.0365(6) Uani 1 1 d . . . . .
O2 O 0.5176(3) 0.7115(2) 0.21358(14) 0.0411(8) Uani 1 1 d . . . . .
O3 O 0.3641(3) 0.7051(2) 0.32970(14) 0.0344(6) Uani 1 1 d . . . . .
O4 O 0.6134(3) 0.6770(2) 0.34201(13) 0.0364(6) Uani 1 1 d . . . . .
N1 N 1.0105(4) 0.8829(3) 0.81288(17) 0.0392(8) Uani 1 1 d . . . . .
H1A H 0.934853 0.874049 0.806997 0.047 Uiso 1 1 calc R U . . .
N2 N 1.0739(3) 0.6920(2) 0.84290(15) 0.0293(7) Uani 1 1 d . . . . .
N3 N 1.0823(3) 0.7736(2) 0.71055(15) 0.0289(7) Uani 1 1 d . . . . .
N4 N 1.0193(4) 0.5395(3) 0.85647(17) 0.0377(8) Uani 1 1 d . . . . .
N5 N 1.0349(4) 0.6784(3) 0.63114(17) 0.0382(8) Uani 1 1 d . . . . .
C1 C 1.0252(5) 0.9716(3) 0.8373(2) 0.0421(10) Uani 1 1 d . . . . .
C2 C 0.9121(7) 0.9974(5) 0.8785(4) 0.0729(19) Uani 1 1 d . . . . .
H2A H 0.841902 1.002615 0.850007 0.109 Uiso 1 1 calc R U . . .
H2B H 0.920327 1.056146 0.895026 0.109 Uiso 1 1 calc R U . . .
H2C H 0.901926 0.949881 0.916718 0.109 Uiso 1 1 calc R U . . .
C3 C 1.1337(6) 0.9646(4) 0.8822(3) 0.0601(15) Uani 1 1 d . . . . .
H3A H 1.127716 0.913018 0.917797 0.090 Uiso 1 1 calc R U . . .
H3B H 1.135847 1.021476 0.902342 0.090 Uiso 1 1 calc R U . . .
H3C H 1.207318 0.954996 0.855158 0.090 Uiso 1 1 calc R U . . .
C4 C 1.0402(5) 1.0451(4) 0.7773(3) 0.0519(12) Uani 1 1 d . . . . .
H4A H 1.114988 1.030636 0.752593 0.078 Uiso 1 1 calc R U . . .
H4B H 1.043143 1.104849 0.793359 0.078 Uiso 1 1 calc R U . . .
H4C H 0.972213 1.047102 0.747600 0.078 Uiso 1 1 calc R U . . .
C5 C 1.0517(4) 0.7036(3) 0.91336(17) 0.0304(8) Uani 1 1 d . . . . .
C6 C 1.1497(4) 0.7094(3) 0.95465(18) 0.0328(8) Uani 1 1 d . . . . .
C7 C 1.1247(4) 0.7346(3) 1.01839(19) 0.0389(10) Uani 1 1 d . . . . .
H7 H 1.189456 0.741279 1.046289 0.047 Uiso 1 1 calc R U . . .
C8 C 1.0091(5) 0.7501(3) 1.0423(2) 0.0426(10) Uani 1 1 d . . . . .
H8 H 0.994567 0.767390 1.086004 0.051 Uiso 1 1 calc R U . . .
C9 C 0.9132(4) 0.7402(3) 1.0019(2) 0.0401(10) Uani 1 1 d . . . . .
H9 H 0.833320 0.749650 1.018765 0.048 Uiso 1 1 calc R U . . .
C10 C 0.9325(4) 0.7170(3) 0.93760(19) 0.0362(9) Uani 1 1 d . . . . .
C11 C 0.8237(4) 0.7049(4) 0.8969(2) 0.0409(10) Uani 1 1 d . . . . .
H11 H 0.851974 0.695999 0.850170 0.049 Uiso 1 1 calc R U . . .
C12 C 0.7303(5) 0.7868(4) 0.8928(3) 0.0538(13) Uani 1 1 d . . . . .
H12A H 0.696737 0.793417 0.937797 0.081 Uiso 1 1 calc R U . . .
H12B H 0.665909 0.776816 0.863272 0.081 Uiso 1 1 calc R U . . .
H12C H 0.768533 0.842548 0.874562 0.081 Uiso 1 1 calc R U . . .
C13 C 0.7647(5) 0.6180(4) 0.9285(3) 0.0536(13) Uani 1 1 d . . . . .
H13A H 0.825855 0.566511 0.934801 0.080 Uiso 1 1 calc R U . . .
H13B H 0.703157 0.603802 0.898619 0.080 Uiso 1 1 calc R U . . .
H13C H 0.727494 0.628323 0.972078 0.080 Uiso 1 1 calc R U . . .
C14 C 1.2801(4) 0.6876(3) 0.9342(2) 0.0387(10) Uani 1 1 d . . . . .
H14 H 1.281852 0.666124 0.888943 0.046 Uiso 1 1 calc R U . . .
C15 C 1.3559(4) 0.7698(4) 0.9297(2) 0.0474(12) Uani 1 1 d . . . . .
H15A H 1.328488 0.815673 0.892655 0.071 Uiso 1 1 calc R U . . .
H15B H 1.440333 0.749864 0.921682 0.071 Uiso 1 1 calc R U . . .
H15C H 1.347713 0.796589 0.972018 0.071 Uiso 1 1 calc R U . . .
C16 C 1.3379(5) 0.6096(4) 0.9843(2) 0.0482(12) Uani 1 1 d . . . . .
H16A H 1.420352 0.593757 0.969183 0.072 Uiso 1 1 calc R U . . .
H16B H 1.291273 0.555725 0.986625 0.072 Uiso 1 1 calc R U . . .
H16C H 1.338806 0.629696 1.028949 0.072 Uiso 1 1 calc R U . . .
C17 C 1.0403(3) 0.6178(3) 0.81515(19) 0.0296(8) Uani 1 1 d . . . . .
C18 C 1.0288(4) 0.6186(3) 0.74629(19) 0.0321(8) Uani 1 1 d . . . . .
H18 H 1.004600 0.564111 0.731962 0.039 Uiso 1 1 calc R U . . .
C19 C 1.0490(4) 0.6915(3) 0.69540(18) 0.0298(8) Uani 1 1 d . . . . .
C20 C 1.0984(5) 0.5035(3) 0.9116(2) 0.0428(10) Uani 1 1 d . . . . .
H20A H 1.168067 0.540166 0.909825 0.064 Uiso 1 1 calc R U . . .
H20B H 1.125533 0.439701 0.907345 0.064 Uiso 1 1 calc R U . . .
H20C H 1.054732 0.506468 0.954563 0.064 Uiso 1 1 calc R U . . .
C21 C 0.9549(5) 0.4687(3) 0.8312(2) 0.0494(13) Uani 1 1 d . . . . .
H21A H 0.888985 0.497708 0.803185 0.074 Uiso 1 1 calc R U . . .
H21B H 0.922313 0.428658 0.869241 0.074 Uiso 1 1 calc R U . . .
H21C H 1.010235 0.432277 0.804390 0.074 Uiso 1 1 calc R U . . .
C22 C 0.9688(5) 0.6025(4) 0.6154(2) 0.0471(12) Uani 1 1 d . . . . .
H22A H 1.022019 0.546146 0.619370 0.071 Uiso 1 1 calc R U . . .
H22B H 0.939842 0.615999 0.569433 0.071 Uiso 1 1 calc R U . . .
H22C H 0.900345 0.594476 0.646958 0.071 Uiso 1 1 calc R U . . .
C23 C 1.1087(5) 0.7177(4) 0.5747(2) 0.0474(12) Uani 1 1 d . . . . .
H23A H 1.170352 0.752012 0.591525 0.071 Uiso 1 1 calc R U . . .
H23B H 1.057974 0.759102 0.543440 0.071 Uiso 1 1 calc R U . . .
H23C H 1.147396 0.668456 0.551333 0.071 Uiso 1 1 calc R U . . .
C24 C 1.0698(4) 0.8576(3) 0.66325(17) 0.0294(8) Uani 1 1 d . . . . .
C25 C 1.1729(4) 0.9018(3) 0.64001(18) 0.0338(8) Uani 1 1 d . . . . .
C26 C 1.1562(5) 0.9848(3) 0.5976(2) 0.0420(10) Uani 1 1 d . . . . .
H26 H 1.224115 1.017229 0.582212 0.050 Uiso 1 1 calc R U . . .
C27 C 1.0431(5) 1.0206(3) 0.5778(2) 0.0444(11) Uani 1 1 d . . . . .
H27 H 1.033751 1.076544 0.548517 0.053 Uiso 1 1 calc R U . . .
C28 C 0.9442(4) 0.9749(3) 0.6006(2) 0.0402(9) Uani 1 1 d . . . . .
H28 H 0.867136 0.999731 0.586044 0.048 Uiso 1 1 calc R U . . .
C29 C 0.9529(4) 0.8940(3) 0.64407(18) 0.0341(8) Uani 1 1 d . . . . .
C30 C 0.8390(4) 0.8489(3) 0.6682(2) 0.0367(9) Uani 1 1 d . . . . .
H30 H 0.861464 0.794577 0.701757 0.044 Uiso 1 1 calc R U . . .
C31 C 0.7781(5) 0.8148(4) 0.6095(3) 0.0545(13) Uani 1 1 d . . . . .
H31A H 0.749258 0.867440 0.577725 0.082 Uiso 1 1 calc R U . . .
H31B H 0.710240 0.779849 0.626804 0.082 Uiso 1 1 calc R U . . .
H31C H 0.836210 0.775492 0.586432 0.082 Uiso 1 1 calc R U . . .
C32 C 0.7491(4) 0.9122(4) 0.7019(3) 0.0482(11) Uani 1 1 d . . . . .
H32A H 0.789146 0.939022 0.736454 0.072 Uiso 1 1 calc R U . . .
H32B H 0.683472 0.877327 0.722654 0.072 Uiso 1 1 calc R U . . .
H32C H 0.716789 0.961220 0.668174 0.072 Uiso 1 1 calc R U . . .
C33 C 1.3002(4) 0.8641(4) 0.6568(2) 0.0415(10) Uani 1 1 d . . . . .
H33 H 1.296393 0.803055 0.684611 0.050 Uiso 1 1 calc R U . . .
C34 C 1.3611(5) 0.9279(4) 0.6980(3) 0.0530(13) Uani 1 1 d . . . . .
H34A H 1.367177 0.987756 0.671106 0.080 Uiso 1 1 calc R U . . .
H34B H 1.441669 0.901000 0.709924 0.080 Uiso 1 1 calc R U . . .
H34C H 1.313279 0.935386 0.739042 0.080 Uiso 1 1 calc R U . . .
C35 C 1.3780(5) 0.8515(5) 0.5934(3) 0.0587(14) Uani 1 1 d . . . . .
H35A H 1.340051 0.811170 0.566716 0.088 Uiso 1 1 calc R U . . .
H35B H 1.457750 0.824045 0.606542 0.088 Uiso 1 1 calc R U . . .
H35C H 1.385832 0.911192 0.566578 0.088 Uiso 1 1 calc R U . . .
C36 C 0.5127(4) 0.4687(3) 0.2618(2) 0.0387(9) Uani 1 1 d . . . . .
C37 C 0.4312(5) 0.3921(4) 0.2905(3) 0.0528(12) Uani 1 1 d . . . . .
C38 C 0.6461(5) 0.4360(4) 0.2769(3) 0.0531(12) Uani 1 1 d . . . . .
C39 C 0.5005(5) 0.4854(4) 0.1830(3) 0.0498(12) Uani 1 1 d . . . . .
C40 C 0.5587(5) 0.7838(4) 0.1743(2) 0.0442(11) Uani 1 1 d . . . . .
C41 C 0.6994(6) 0.7785(6) 0.1746(3) 0.0658(18) Uani 1 1 d . . . . .
C42 C 0.5179(7) 0.7803(5) 0.1013(3) 0.071(2) Uani 1 1 d . . . . .
C43 C 0.5093(6) 0.8754(5) 0.1974(3) 0.0616(15) Uani 1 1 d . . . . .
C44 C 0.2443(4) 0.7030(3) 0.3373(2) 0.0366(9) Uani 1 1 d . . . . .
C45 C 0.2109(5) 0.6183(4) 0.3851(3) 0.0597(15) Uani 1 1 d . . . . .
C46 C 0.1844(5) 0.7047(5) 0.2678(3) 0.0612(16) Uani 1 1 d . . . . .
C47 C 0.1959(5) 0.7905(4) 0.3679(2) 0.0441(10) Uani 1 1 d . . . . .
C48 C 0.6574(4) 0.6836(4) 0.4029(2) 0.0409(10) Uani 1 1 d . . . . .
C49 C 0.5766(6) 0.7523(5) 0.4406(3) 0.0611(16) Uani 1 1 d . . . . .
C50 C 0.7855(6) 0.7171(6) 0.3918(3) 0.0641(17) Uani 1 1 d . . . . .
C51 C 0.6639(7) 0.5889(5) 0.4459(3) 0.0639(16) Uani 1 1 d . . . . .

loop_
_atom_site_aniso_label
_atom_site_aniso_U_11
_atom_site_aniso_U_22
_atom_site_aniso_U_33
_atom_site_aniso_U_23
_atom_site_aniso_U_13
_atom_site_aniso_U_12
Si1 0.0318(5) 0.0315(5) 0.0264(4) -0.0016(4) -0.0048(4) -0.0146(4)
Al1 0.0264(5) 0.0349(6) 0.0274(5) -0.0047(4) -0.0015(4) -0.0118(4)
F1 0.102(3) 0.051(2) 0.065(2) -0.0039(15) 0.0142(19) -0.023(2)
F2 0.075(3) 0.0338(17) 0.114(3) -0.0218(18) 0.009(2) -0.0134(17)
F3 0.0364(16) 0.066(2) 0.104(3) -0.0283(19) 0.0020(16) -0.0201(16)
F4 0.081(3) 0.072(3) 0.075(2) -0.0164(18) -0.0339(19) 0.023(2)
F5 0.0374(16) 0.067(2) 0.103(3) -0.038(2) -0.0103(16) -0.0104(15)
F6 0.0381(16) 0.060(2) 0.089(2) -0.0380(17) -0.0104(14) 0.0046(14)
F7 0.062(2) 0.071(2) 0.0509(16) -0.0203(14) -0.0165(14) 0.0086(17)
F8 0.068(2) 0.076(3) 0.0561(17) -0.0208(16) 0.0183(15) -0.0221(19)
F9 0.0544(19) 0.063(2) 0.073(2) -0.0394(16) -0.0103(15) -0.0065(16)
F10 0.056(2) 0.090(4) 0.155(5) -0.029(3) 0.025(3) -0.016(2)
F11 0.068(2) 0.119(4) 0.065(2) -0.009(2) -0.0072(17) -0.057(3)
F12 0.087(3) 0.105(3) 0.069(2) -0.023(2) 0.036(2) -0.060(3)
F13 0.167(5) 0.107(4) 0.0416(17) 0.0204(19) -0.022(2) -0.072(4)
F14 0.151(5) 0.097(4) 0.0478(18) -0.031(2) 0.026(2) -0.058(3)
F15 0.103(3) 0.123(4) 0.0544(19) 0.009(2) -0.038(2) -0.056(3)
F16 0.110(3) 0.058(2) 0.0526(17) -0.0171(15) 0.0150(18) -0.034(2)
F17 0.111(3) 0.055(2) 0.069(2) 0.0050(16) 0.007(2) -0.041(2)
F18 0.078(3) 0.075(3) 0.115(4) 0.002(3) -0.014(3) -0.003(2)
F19 0.071(3) 0.085(3) 0.103(3) 0.046(3) -0.001(2) -0.015(2)
F20 0.073(3) 0.043(2) 0.188(5) -0.033(3) 0.045(3) -0.028(2)
F21 0.052(2) 0.067(2) 0.113(3) -0.008(2) 0.032(2) -0.0268(18)
F22 0.075(3) 0.112(4) 0.059(2) -0.001(2) -0.0139(18) 0.014(2)
F23 0.0427(18) 0.125(4) 0.086(2) -0.066(2) -0.0086(16) 0.000(2)
F24 0.0335(17) 0.139(4) 0.106(3) -0.069(3) -0.0050(17) -0.008(2)
F25 0.0403(17) 0.061(2) 0.093(2) -0.0229(18) 0.0100(16) 0.0017(15)
F26 0.067(2) 0.081(3) 0.0545(17) -0.0280(16) 0.0081(15) -0.0113(19)
F27 0.071(2) 0.0404(18) 0.088(2) -0.0090(16) 0.0246(18) -0.0101(16)
F28 0.092(3) 0.103(3) 0.066(2) -0.049(2) -0.033(2) 0.005(2)
F29 0.119(4) 0.068(3) 0.075(2) -0.0299(19) -0.041(2) 0.024(2)
F30 0.050(2) 0.150(5) 0.058(2) -0.038(2) 0.0070(15) -0.007(2)
F31 0.049(2) 0.167(5) 0.062(2) -0.023(2) -0.0260(16) -0.020(3)
F32 0.111(4) 0.098(3) 0.070(2) -0.002(2) -0.019(2) -0.072(3)
F33 0.0360(17) 0.154(5) 0.0592(19) -0.029(2) -0.0003(14) -0.019(2)
F34 0.109(4) 0.072(3) 0.073(2) -0.0042(19) -0.021(2) 0.031(2)
F35 0.141(4) 0.089(3) 0.0375(16) 0.0115(17) -0.021(2) -0.008(3)
F36 0.120(4) 0.080(3) 0.064(2) 0.0108(19) 0.007(2) -0.052(3)
O1 0.0350(15) 0.0352(16) 0.0424(14) -0.0130(12) -0.0021(11) -0.0081(12)
O2 0.0471(18) 0.052(2) 0.0274(13) -0.0021(12) -0.0028(11) -0.0265(16)
O3 0.0265(14) 0.0354(16) 0.0438(14) -0.0105(11) 0.0017(11) -0.0098(12)
O4 0.0322(15) 0.0504(19) 0.0298(13) -0.0097(11) -0.0052(11) -0.0136(13)
N1 0.0382(19) 0.045(2) 0.0350(16) -0.0056(14) -0.0044(13) -0.0034(16)
N2 0.0283(16) 0.0329(18) 0.0277(14) -0.0019(12) -0.0040(11) -0.0115(13)
N3 0.0276(15) 0.0319(18) 0.0285(14) -0.0017(12) -0.0018(11) -0.0139(13)
N4 0.048(2) 0.0327(19) 0.0342(16) 0.0015(13) -0.0113(14) -0.0169(16)
N5 0.049(2) 0.038(2) 0.0295(16) -0.0049(13) -0.0030(14) -0.0126(17)
C1 0.052(3) 0.033(2) 0.043(2) -0.0075(17) 0.0020(19) -0.010(2)
C2 0.074(4) 0.064(4) 0.088(4) -0.037(3) 0.022(4) -0.022(3)
C3 0.081(4) 0.050(3) 0.054(3) -0.010(2) -0.025(3) -0.018(3)
C4 0.063(3) 0.033(2) 0.061(3) -0.002(2) -0.006(2) -0.012(2)
C5 0.0319(19) 0.035(2) 0.0255(16) -0.0006(13) -0.0036(14) -0.0122(16)
C6 0.031(2) 0.039(2) 0.0297(17) -0.0011(15) -0.0050(14) -0.0151(17)
C7 0.046(2) 0.046(3) 0.0274(17) -0.0022(16) -0.0079(16) -0.021(2)
C8 0.053(3) 0.049(3) 0.0291(18) -0.0079(16) -0.0009(17) -0.018(2)
C9 0.037(2) 0.046(3) 0.038(2) -0.0012(17) 0.0014(16) -0.0138(19)
C10 0.041(2) 0.039(2) 0.0288(17) 0.0031(15) -0.0038(15) -0.0136(18)
C11 0.028(2) 0.059(3) 0.0356(19) -0.0028(18) -0.0032(15) -0.0076(19)
C12 0.037(2) 0.068(4) 0.055(3) 0.001(2) -0.004(2) -0.007(2)
C13 0.047(3) 0.067(4) 0.050(2) -0.001(2) -0.005(2) -0.029(3)
C14 0.032(2) 0.053(3) 0.0327(18) -0.0033(17) -0.0073(15) -0.0110(19)
C15 0.041(2) 0.063(3) 0.040(2) 0.0021(19) -0.0102(18) -0.023(2)
C16 0.045(3) 0.059(3) 0.040(2) 0.001(2) -0.0109(18) -0.008(2)
C17 0.0250(17) 0.031(2) 0.0340(17) -0.0003(14) -0.0030(13) -0.0131(15)
C18 0.035(2) 0.0282(19) 0.0361(19) -0.0050(14) -0.0055(15) -0.0144(16)
C19 0.0302(18) 0.035(2) 0.0261(16) -0.0046(14) -0.0062(13) -0.0090(15)
C20 0.054(3) 0.040(2) 0.0336(19) 0.0065(16) -0.0114(18) -0.013(2)
C21 0.066(3) 0.038(3) 0.047(2) 0.0020(19) -0.014(2) -0.029(2)
C22 0.065(3) 0.047(3) 0.034(2) -0.0093(17) -0.0126(19) -0.018(2)
C23 0.071(3) 0.049(3) 0.0250(17) -0.0055(16) 0.0022(19) -0.018(2)
C24 0.035(2) 0.031(2) 0.0240(15) -0.0041(13) -0.0017(13) -0.0090(16)
C25 0.038(2) 0.038(2) 0.0261(16) -0.0031(14) 0.0048(14) -0.0128(17)
C26 0.051(3) 0.041(3) 0.0350(19) -0.0008(17) 0.0057(17) -0.018(2)
C27 0.067(3) 0.033(2) 0.0312(18) 0.0013(15) 0.0004(18) -0.005(2)
C28 0.047(2) 0.041(2) 0.0338(18) -0.0036(16) -0.0055(16) -0.0060(19)
C29 0.036(2) 0.041(2) 0.0273(16) -0.0075(15) -0.0070(14) -0.0086(17)
C30 0.030(2) 0.042(2) 0.0394(19) -0.0015(16) -0.0097(15) -0.0113(17)
C31 0.052(3) 0.050(3) 0.064(3) -0.006(2) -0.029(2) -0.017(2)
C32 0.034(2) 0.055(3) 0.055(3) -0.002(2) -0.0003(19) -0.010(2)
C33 0.031(2) 0.048(3) 0.046(2) -0.0068(19) 0.0054(17) -0.0149(19)
C34 0.044(3) 0.061(3) 0.058(3) -0.010(2) -0.002(2) -0.026(3)
C35 0.044(3) 0.073(4) 0.061(3) -0.013(3) 0.018(2) -0.017(3)
C36 0.033(2) 0.039(2) 0.047(2) -0.0141(18) 0.0006(17) -0.0032(18)
C37 0.051(3) 0.041(3) 0.070(3) -0.018(2) 0.006(2) -0.012(2)
C38 0.040(3) 0.053(3) 0.071(3) -0.026(2) -0.010(2) 0.002(2)
C39 0.047(3) 0.054(3) 0.053(3) -0.023(2) -0.007(2) -0.002(2)
C40 0.055(3) 0.053(3) 0.0285(18) -0.0048(17) -0.0023(17) -0.026(2)
C41 0.054(3) 0.086(5) 0.064(3) -0.020(3) 0.015(3) -0.033(3)
C42 0.101(5) 0.086(5) 0.032(2) 0.005(3) -0.012(3) -0.052(4)
C43 0.069(4) 0.060(4) 0.056(3) -0.002(3) 0.003(3) -0.020(3)
C44 0.027(2) 0.037(2) 0.048(2) -0.0124(17) 0.0038(16) -0.0095(16)
C45 0.047(3) 0.038(3) 0.095(4) -0.005(3) 0.016(3) -0.022(2)
C46 0.036(3) 0.089(5) 0.066(3) -0.034(3) -0.008(2) -0.006(3)
C47 0.042(3) 0.042(3) 0.049(2) -0.0097(19) 0.0076(19) -0.008(2)
C48 0.043(2) 0.050(3) 0.0318(19) -0.0058(17) -0.0038(16) -0.014(2)
C49 0.068(4) 0.080(4) 0.041(2) -0.027(3) -0.021(2) 0.005(3)
C50 0.047(3) 0.102(5) 0.048(3) -0.009(3) -0.016(2) -0.025(3)
C51 0.075(4) 0.074(4) 0.042(3) -0.001(2) -0.007(2) -0.011(3)

loop_
_atom_type_symbol
_atom_type_description
_atom_type_scat_dispersion_real
_atom_type_scat_dispersion_imag
_atom_type_scat_source
C C 0.0181 0.0091 'International Tables Vol C Tables 4.2.6.8 and 6.1.1.4'
H H 0.0000 0.0000 'International Tables Vol C Tables 4.2.6.8 and 6.1.1.4'
O O 0.0492 0.0322 'International Tables Vol C Tables 4.2.6.8 and 6.1.1.4'
F F 0.0727 0.0534 'International Tables Vol C Tables 4.2.6.8 and 6.1.1.4'
Al Al 0.2130 0.2455 'International Tables Vol C Tables 4.2.6.8 and 6.1.1.4'
Si Si 0.2541 0.3302 'International Tables Vol C Tables 4.2.6.8 and 6.1.1.4'
N N 0.0311 0.0180 'International Tables Vol C Tables 4.2.6.8 and 6.1.1.4'

loop_
_geom_angle_atom_site_label_1
_geom_angle_atom_site_label_2
_geom_angle_atom_site_label_3
_geom_angle
_geom_angle_site_symmetry_1
_geom_angle_site_symmetry_3
_geom_angle_publ_flag
N1 Si1 N2 111.89(18) . . ?
N1 Si1 N3 110.36(18) . . ?
N2 Si1 N3 103.27(16) . . ?
O4 Al1 O3 108.76(15) . . ?
O4 Al1 O2 108.49(15) . . ?
O3 Al1 O2 110.81(18) . . ?
O4 Al1 O1 113.17(17) . . ?
O3 Al1 O1 108.07(15) . . ?
O2 Al1 O1 107.55(16) . . ?
C36 O1 Al1 148.3(3) . . ?
C40 O2 Al1 146.6(3) . . ?
C44 O3 Al1 146.6(3) . . ?
C48 O4 Al1 149.1(3) . . ?
C1 N1 Si1 134.6(3) . . ?
C17 N2 C5 123.0(3) . . ?
C17 N2 Si1 122.5(2) . . ?
C5 N2 Si1 111.9(3) . . ?
C19 N3 C24 122.4(3) . . ?
C19 N3 Si1 123.2(2) . . ?
C24 N3 Si1 112.3(3) . . ?
C17 N4 C20 121.7(4) . . ?
C17 N4 C21 119.7(3) . . ?
C20 N4 C21 113.2(4) . . ?
C19 N5 C22 120.4(4) . . ?
C19 N5 C23 123.9(4) . . ?
C22 N5 C23 113.4(4) . . ?
N1 C1 C3 110.9(4) . . ?
N1 C1 C4 109.4(4) . . ?
C3 C1 C4 109.9(4) . . ?
N1 C1 C2 108.4(4) . . ?
C3 C1 C2 108.8(5) . . ?
C4 C1 C2 109.4(5) . . ?
C10 C5 C6 121.0(4) . . ?
C10 C5 N2 119.3(3) . . ?
C6 C5 N2 119.4(3) . . ?
C7 C6 C5 117.7(4) . . ?
C7 C6 C14 118.3(4) . . ?
C5 C6 C14 124.0(4) . . ?
C8 C7 C6 122.0(4) . . ?
C7 C8 C9 119.5(4) . . ?
C10 C9 C8 121.1(4) . . ?
C9 C10 C5 118.6(4) . . ?
C9 C10 C11 118.3(4) . . ?
C5 C10 C11 123.1(4) . . ?
C10 C11 C12 113.5(4) . . ?
C10 C11 C13 108.8(4) . . ?
C12 C11 C13 109.4(4) . . ?
C6 C14 C15 113.4(4) . . ?
C6 C14 C16 110.3(4) . . ?
C15 C14 C16 108.7(4) . . ?
N4 C17 N2 118.9(3) . . ?
N4 C17 C18 118.4(4) . . ?
N2 C17 C18 122.7(3) . . ?
C17 C18 C19 127.1(4) . . ?
N5 C19 N3 120.5(4) . . ?
N5 C19 C18 118.2(4) . . ?
N3 C19 C18 121.3(3) . . ?
C25 C24 C29 121.9(4) . . ?
C25 C24 N3 119.3(4) . . ?
C29 C24 N3 118.8(3) . . ?
C26 C25 C24 117.4(4) . . ?
C26 C25 C33 118.6(4) . . ?
C24 C25 C33 124.1(4) . . ?
C27 C26 C25 121.4(4) . . ?
C28 C27 C26 119.7(4) . . ?
C27 C28 C29 122.3(5) . . ?
C28 C29 C24 117.2(4) . . ?
C28 C29 C30 119.1(4) . . ?
C24 C29 C30 123.7(4) . . ?
C32 C30 C29 112.8(4) . . ?
C32 C30 C31 108.8(4) . . ?
C29 C30 C31 110.8(4) . . ?
C25 C33 C35 112.2(4) . . ?
C25 C33 C34 110.8(4) . . ?
C35 C33 C34 108.7(4) . . ?
O1 C36 C37 108.4(4) . . ?
O1 C36 C38 111.4(4) . . ?
C37 C36 C38 109.2(4) . . ?
O1 C36 C39 111.7(4) . . ?
C37 C36 C39 108.4(4) . . ?
C38 C36 C39 107.6(4) . . ?
F1 C37 F2 107.9(5) . . ?
F1 C37 F3 107.1(5) . . ?
F2 C37 F3 107.1(5) . . ?
F1 C37 C36 111.1(4) . . ?
F2 C37 C36 113.4(4) . . ?
F3 C37 C36 109.8(5) . . ?
F5 C38 F6 109.7(5) . . ?
F5 C38 F4 107.3(4) . . ?
F6 C38 F4 107.0(5) . . ?
F5 C38 C36 110.3(5) . . ?
F6 C38 C36 112.6(4) . . ?
F4 C38 C36 109.8(5) . . ?
F7 C39 F8 108.5(5) . . ?
F7 C39 F9 108.0(4) . . ?
F8 C39 F9 107.8(5) . . ?
F7 C39 C36 110.8(4) . . ?
F8 C39 C36 110.3(4) . . ?
F9 C39 C36 111.3(5) . . ?
O2 C40 C43 112.0(4) . . ?
O2 C40 C42 107.9(4) . . ?
C43 C40 C42 108.9(5) . . ?
O2 C40 C41 110.3(5) . . ?
C43 C40 C41 108.7(5) . . ?
C42 C40 C41 108.9(5) . . ?
F10 C41 F11 108.7(7) . . ?
F10 C41 F12 107.5(6) . . ?
F11 C41 F12 107.8(5) . . ?
F10 C41 C40 110.6(5) . . ?
F11 C41 C40 109.8(5) . . ?
F12 C41 C40 112.2(6) . . ?
F13 C42 F15 108.8(7) . . ?
F13 C42 F14 106.9(6) . . ?
F15 C42 F14 107.0(6) . . ?
F13 C42 C40 113.6(5) . . ?
F15 C42 C40 110.0(5) . . ?
F14 C42 C40 110.3(6) . . ?
F16 C43 F17 108.3(5) . . ?
F16 C43 F18 106.3(6) . . ?
F17 C43 F18 106.9(6) . . ?
F16 C43 C40 111.1(5) . . ?
F17 C43 C40 113.3(5) . . ?
F18 C43 C40 110.6(5) . . ?
O3 C44 C45 111.0(4) . . ?
O3 C44 C47 107.6(4) . . ?
C45 C44 C47 109.0(4) . . ?
O3 C44 C46 110.9(4) . . ?
C45 C44 C46 110.2(5) . . ?
C47 C44 C46 108.0(4) . . ?
F19 C45 F21 107.5(6) . . ?
F19 C45 F20 107.6(6) . . ?
F21 C45 F20 106.1(5) . . ?
F19 C45 C44 111.2(4) . . ?
F21 C45 C44 113.7(5) . . ?
F20 C45 C44 110.4(5) . . ?
F24 C46 F23 108.8(5) . . ?
F24 C46 F22 107.3(6) . . ?
F23 C46 F22 105.9(5) . . ?
F24 C46 C44 113.2(5) . . ?
F23 C46 C44 110.1(5) . . ?
F22 C46 C44 111.3(5) . . ?
F27 C47 F26 107.5(5) . . ?
F27 C47 F25 107.6(5) . . ?
F26 C47 F25 107.6(4) . . ?
F27 C47 C44 110.8(4) . . ?
F26 C47 C44 110.6(4) . . ?
F25 C47 C44 112.5(4) . . ?
O4 C48 C51 109.9(4) . . ?
O4 C48 C50 108.0(4) . . ?
C51 C48 C50 109.4(5) . . ?
O4 C48 C49 111.0(4) . . ?
C51 C48 C49 108.8(5) . . ?
C50 C48 C49 109.7(5) . . ?
F29 C49 F30 108.8(6) . . ?
F29 C49 F28 108.4(6) . . ?
F30 C49 F28 107.3(5) . . ?
F29 C49 C48 110.9(5) . . ?
F30 C49 C48 110.1(5) . . ?
F28 C49 C48 111.2(5) . . ?
F33 C50 F32 107.9(5) . . ?
F33 C50 F31 108.4(6) . . ?
F32 C50 F31 108.2(6) . . ?
F33 C50 C48 110.4(5) . . ?
F32 C50 C48 109.9(6) . . ?
F31 C50 C48 111.8(5) . . ?
F36 C51 F35 108.1(5) . . ?
F36 C51 F34 107.3(6) . . ?
F35 C51 F34 107.4(6) . . ?
F36 C51 C48 111.0(5) . . ?
F35 C51 C48 112.3(6) . . ?
F34 C51 C48 110.5(5) . . ?

loop_
_geom_bond_atom_site_label_1
_geom_bond_atom_site_label_2
_geom_bond_distance
_geom_bond_site_symmetry_2
_geom_bond_publ_flag
Si1 N1 1.671(4) . ?
Si1 N2 1.761(3) . ?
Si1 N3 1.775(3) . ?
Al1 O4 1.721(3) . ?
Al1 O3 1.724(3) . ?
Al1 O2 1.726(3) . ?
Al1 O1 1.732(3) . ?
F1 C37 1.321(6) . ?
F2 C37 1.341(6) . ?
F3 C37 1.356(7) . ?
F4 C38 1.341(7) . ?
F5 C38 1.320(7) . ?
F6 C38 1.331(6) . ?
F7 C39 1.307(6) . ?
F8 C39 1.331(6) . ?
F9 C39 1.340(6) . ?
F10 C41 1.311(9) . ?
F11 C41 1.324(7) . ?
F12 C41 1.330(7) . ?
F13 C42 1.315(7) . ?
F14 C42 1.335(10) . ?
F15 C42 1.323(8) . ?
F16 C43 1.317(7) . ?
F17 C43 1.333(7) . ?
F18 C43 1.348(8) . ?
F19 C45 1.313(8) . ?
F20 C45 1.334(7) . ?
F21 C45 1.335(6) . ?
F22 C46 1.329(8) . ?
F23 C46 1.327(7) . ?
F24 C46 1.316(6) . ?
F25 C47 1.343(6) . ?
F26 C47 1.319(6) . ?
F27 C47 1.316(6) . ?
F28 C49 1.345(5) . ?
F29 C49 1.307(7) . ?
F30 C49 1.331(8) . ?
F31 C50 1.339(6) . ?
F32 C50 1.337(9) . ?
F33 C50 1.313(8) . ?
F34 C51 1.360(8) . ?
F35 C51 1.339(6) . ?
F36 C51 1.318(8) . ?
O1 C36 1.342(5) . ?
O2 C40 1.343(5) . ?
O3 C44 1.345(5) . ?
O4 C48 1.352(5) . ?
N1 C1 1.479(6) . ?
N2 C17 1.375(5) . ?
N2 C5 1.456(5) . ?
N3 C19 1.369(5) . ?
N3 C24 1.462(5) . ?
N4 C17 1.363(5) . ?
N4 C20 1.460(5) . ?
N4 C21 1.467(5) . ?
N5 C19 1.345(5) . ?
N5 C22 1.463(5) . ?
N5 C23 1.463(5) . ?
C1 C3 1.525(7) . ?
C1 C4 1.527(6) . ?
C1 C2 1.535(8) . ?
C5 C10 1.410(6) . ?
C5 C6 1.412(5) . ?
C6 C7 1.390(6) . ?
C6 C14 1.522(6) . ?
C7 C8 1.375(7) . ?
C8 C9 1.395(6) . ?
C9 C10 1.382(6) . ?
C10 C11 1.524(6) . ?
C11 C12 1.529(7) . ?
C11 C13 1.542(7) . ?
C14 C15 1.525(6) . ?
C14 C16 1.544(6) . ?
C17 C18 1.391(5) . ?
C18 C19 1.411(5) . ?
C24 C25 1.405(5) . ?
C24 C29 1.420(6) . ?
C25 C26 1.402(6) . ?
C25 C33 1.519(6) . ?
C26 C27 1.384(7) . ?
C27 C28 1.374(7) . ?
C28 C29 1.384(6) . ?
C29 C30 1.519(6) . ?
C30 C32 1.519(7) . ?
C30 C31 1.539(6) . ?
C33 C35 1.539(6) . ?
C33 C34 1.541(6) . ?
C36 C37 1.549(7) . ?
C36 C38 1.558(6) . ?
C36 C39 1.577(6) . ?
C40 C43 1.541(9) . ?
C40 C42 1.558(6) . ?
C40 C41 1.569(8) . ?
C44 C45 1.536(7) . ?
C44 C47 1.552(7) . ?
C44 C46 1.566(7) . ?
C48 C51 1.543(8) . ?
C48 C50 1.551(7) . ?
C48 C49 1.557(8) . ?
